data_7716100
loop_
_publ_author_name
'Youssef, Khalil'
'Poidevin, Corentin'
'Vacher, Antoine'
'Fihey, Arnaud'
'Le Gal, Yann'
'Roisnel, Thierry'
'Lorcy, Dominique'

_publ_section_title
;
 Radical and diradical states of bis(molybdenocene dithiolene) complexes.
;
_journal_issue 23
_journal_name_full 'Dalton transactions (Cambridge, England : 2003)'
_journal_page_first 9763
_journal_page_last 9776
_journal_paper_doi 10.1039/d4dt00694a
_journal_volume 53
_journal_year 2024
_chemical_compound_source 'synthesis as described'
_chemical_formula_moiety 'C8 H2 O2 S4'
_chemical_formula_sum 'C8 H2 O2 S4'
_chemical_formula_weight 258.34
_space_group_crystal_system monoclinic
_space_group_IT_number 14
_space_group_name_Hall '-P 2ybc'
_space_group_name_H-M_alt 'P 1 21/c 1'
_atom_sites_solution_hydrogens geom
_atom_sites_solution_primary dual
_audit_update_record
;
2024-02-15 deposited with the CCDC.	2024-05-17 downloaded from the CCDC.
;
_cell_angle_alpha 90
_cell_angle_beta 90.310(7)
_cell_angle_gamma 90
_cell_formula_units_Z 2
_cell_length_a 3.8723(7)
_cell_length_b 11.708(2)
_cell_length_c 9.9274(17)
_cell_measurement_reflns_used 2518
_cell_measurement_temperature 150(2)
_cell_measurement_theta_max 27.5561
_cell_measurement_theta_min 2.6901
_cell_measurement_wavelength 0.710730
_cell_volume 450.07(14)
_computing_cell_refinement 'APEX3 (Bruker, 2015)'
_computing_data_collection 'Bruker APEX3 (Bruker, 2015)'
_computing_data_reduction 'SAINT (Bruker, 2014)'
_computing_molecular_graphics
;
   'SXGRAPH (L. Farrugia, 1999), Mercury (CSD, 2020)'
;
_computing_publication_material 'CRYSCALC (T. Roisnel, local program, 2023)'
_computing_structure_refinement 'SHELXL-2019_2 (Sheldrick, 2019)'
_computing_structure_solution 'SHELXT (Sheldrick, 2015)'
_diffrn_ambient_temperature 150(2)
_diffrn_detector CMOS-PHOTON70
_diffrn_detector_area_resol_mean 7.39
_diffrn_measured_fraction_theta_full 0.991
_diffrn_measured_fraction_theta_max 0.981
_diffrn_measurement_device_type 'D8 VENTURE Bruker AXS'
_diffrn_measurement_method 'rotation images'
_diffrn_orient_matrix_UB_11 -0.1607493
_diffrn_orient_matrix_UB_12 0.0657956
_diffrn_orient_matrix_UB_13 0.0136080
_diffrn_orient_matrix_UB_21 0.0055770
_diffrn_orient_matrix_UB_22 -0.0136610
_diffrn_orient_matrix_UB_23 0.0994222
_diffrn_orient_matrix_UB_31 0.2020445
_diffrn_orient_matrix_UB_32 0.0527249
_diffrn_orient_matrix_UB_33 0.0087788
_diffrn_radiation_monochromator 'multilayer monochromator'
_diffrn_radiation_probe x-ray
_diffrn_radiation_source 'Incoatec microfocus sealed tube'
_diffrn_radiation_type MoK\a
_diffrn_radiation_wavelength 0.71073
_diffrn_reflns_av_R_equivalents 0.0401
_diffrn_reflns_av_unetI/netI 0.0408
_diffrn_reflns_limit_h_max 5
_diffrn_reflns_limit_h_min -5
_diffrn_reflns_limit_k_max 14
_diffrn_reflns_limit_k_min -15
_diffrn_reflns_limit_l_max 12
_diffrn_reflns_limit_l_min -12
_diffrn_reflns_number 3667
_diffrn_reflns_theta_full 25.242
_diffrn_reflns_theta_max 27.610
_diffrn_reflns_theta_min 2.051
_diffrn_source_current 1.00
_diffrn_source_power 50.0
_diffrn_source_voltage 50.00
_exptl_absorpt_coefficient_mu 1.016
_exptl_absorpt_correction_T_max 0.980
_exptl_absorpt_correction_T_min 0.778
_exptl_absorpt_correction_type multi-scan
_exptl_absorpt_process_details
;
  [Sheldrick, G.M. (2014). SADABS Bruker AXS Inc., Madison, Wisconsin, USA]
;
_exptl_crystal_colour colourless
_exptl_crystal_density_diffrn 1.906
_exptl_crystal_description stick
_exptl_crystal_F_000 260
_exptl_crystal_size_max 0.320
_exptl_crystal_size_mid 0.050
_exptl_crystal_size_min 0.020
_refine_diff_density_max 0.430
_refine_diff_density_min -0.384
_refine_diff_density_rms 0.093
_refine_ls_extinction_method none
_refine_ls_goodness_of_fit_ref 1.017
_refine_ls_hydrogen_treatment constr
_refine_ls_matrix_type full
_refine_ls_number_parameters 65
_refine_ls_number_reflns 1019
_refine_ls_number_restraints 0
_refine_ls_restrained_S_all 1.017
_refine_ls_R_factor_all 0.0376
_refine_ls_R_factor_gt 0.0344
_refine_ls_shift/su_max 0.000
_refine_ls_shift/su_mean 0.000
_refine_ls_structure_factor_coef Fsqd
_refine_ls_weighting_details 'w=1/[\s^2^(Fo^2^)+(0.0399P)^2^+0.5000P] where P=(Fo^2^+2Fc^2^)/3'
_refine_ls_weighting_scheme calc
_refine_ls_wR_factor_gt 0.0826
_refine_ls_wR_factor_ref 0.0846
_reflns_number_gt 963
_reflns_number_total 1019
_reflns_threshold_expression >2sigma(I)
_cod_data_source_file d4dt00694a2.cif
_cod_data_source_block compound5
_cod_depositor_comments 'Adding full bibliography for 7716097--7716104.cif.'
_cod_original_cell_volume 450.06(14)
_cod_original_sg_symbol_H-M 'P 21/c'
_cod_database_code 7716100

loop_
_space_group_symop_operation_xyz
'x, y, z'
'-x, y+1/2, -z+1/2'
'-x, -y, -z'
'x, -y-1/2, z-1/2'

loop_
_atom_site_label
_atom_site_type_symbol
_atom_site_fract_x
_atom_site_fract_y
_atom_site_fract_z
_atom_site_U_iso_or_equiv
_atom_site_adp_type
_atom_site_occupancy
_atom_site_site_symmetry_order
_atom_site_calc_flag
_atom_site_refinement_flags_posn
_atom_site_refinement_flags_adp
_atom_site_refinement_flags_occupancy
_atom_site_disorder_assembly
_atom_site_disorder_group
S1 S 0.6364(2) 0.69556(6) 0.29294(7) 0.0203(2) Uani 1 1 d . . . . .
S2 S 0.8323(2) 0.45896(5) 0.21723(7) 0.01910(19) Uani 1 1 d . . . . .
O1 O 0.9083(7) 0.63931(19) 0.0604(2) 0.0300(6) Uani 1 1 d . . . . .
C2 C 0.8114(8) 0.6047(3) 0.1676(3) 0.0205(6) Uani 1 1 d . . . . .
C3 C 0.5535(8) 0.5889(2) 0.4116(3) 0.0159(6) Uani 1 1 d . . . . .
C4 C 0.6532(8) 0.4781(2) 0.3772(3) 0.0157(5) Uani 1 1 d . . . . .
C5 C 0.6033(8) 0.3877(2) 0.4658(3) 0.0170(6) Uani 1 1 d . . . . .
H5 H 0.674019 0.312463 0.443307 0.020 Uiso 1 1 calc R U . . .

loop_
_atom_site_aniso_label
_atom_site_aniso_U_11
_atom_site_aniso_U_22
_atom_site_aniso_U_33
_atom_site_aniso_U_23
_atom_site_aniso_U_13
_atom_site_aniso_U_12
S1 0.0281(4) 0.0178(3) 0.0152(3) 0.0026(2) 0.0047(3) 0.0004(3)
S2 0.0231(4) 0.0211(3) 0.0132(3) -0.0012(3) 0.0059(3) 0.0001(3)
O1 0.0421(15) 0.0290(12) 0.0191(10) 0.0031(8) 0.0112(11) -0.0039(11)
C2 0.0220(15) 0.0242(15) 0.0153(12) 0.0007(10) 0.0040(12) -0.0046(13)
C3 0.0162(14) 0.0182(13) 0.0134(12) 0.0015(10) -0.0018(11) -0.0025(11)
C4 0.0135(14) 0.0223(14) 0.0113(11) -0.0022(10) 0.0009(11) -0.0010(12)
C5 0.0186(14) 0.0176(13) 0.0148(11) -0.0027(10) 0.0014(11) 0.0007(12)

loop_
_atom_type_symbol
_atom_type_description
_atom_type_scat_dispersion_real
_atom_type_scat_dispersion_imag
_atom_type_scat_source
C C 0.0033 0.0016 'International Tables Vol C Tables 4.2.6.8 and 6.1.1.4'
H H 0.0000 0.0000 'International Tables Vol C Tables 4.2.6.8 and 6.1.1.4'
O O 0.0106 0.0060 'International Tables Vol C Tables 4.2.6.8 and 6.1.1.4'
S S 0.1246 0.1234 'International Tables Vol C Tables 4.2.6.8 and 6.1.1.4'

loop_
_geom_angle_atom_site_label_1
_geom_angle_atom_site_label_2
_geom_angle_atom_site_label_3
_geom_angle
_geom_angle_site_symmetry_1
_geom_angle_site_symmetry_3
_geom_angle_publ_flag
C3 S1 C2 96.71(13) . . ?
C4 S2 C2 96.36(13) . . ?
O1 C2 S1 122.8(2) . . ?
O1 C2 S2 123.7(2) . . ?
S1 C2 S2 113.44(14) . . ?
C5 C3 C4 121.3(3) 3_666 . ?
C5 C3 S1 122.2(2) 3_666 . ?
C4 C3 S1 116.55(19) . . ?
C5 C4 C3 120.8(2) . . ?
C5 C4 S2 122.3(2) . . ?
C3 C4 S2 116.9(2) . . ?
C4 C5 C3 117.9(3) . 3_666 ?
C4 C5 H5 121.1 . . ?
C3 C5 H5 121.1 3_666 . ?

loop_
_geom_bond_atom_site_label_1
_geom_bond_atom_site_label_2
_geom_bond_distance
_geom_bond_site_symmetry_2
_geom_bond_publ_flag
S1 C3 1.747(3) . ?
S1 C2 1.774(3) . ?
S2 C4 1.750(3) . ?
S2 C2 1.778(3) . ?
O1 C2 1.200(3) . ?
C3 C5 1.390(3) 3_666 ?
C3 C4 1.397(4) . ?
C4 C5 1.390(4) . ?
C5 H5 0.9500 . ?

loop_
_geom_torsion_atom_site_label_1
_geom_torsion_atom_site_label_2
_geom_torsion_atom_site_label_3
_geom_torsion_atom_site_label_4
_geom_torsion
_geom_torsion_site_symmetry_1
_geom_torsion_site_symmetry_2
_geom_torsion_site_symmetry_3
_geom_torsion_site_symmetry_4
_geom_torsion_publ_flag
C3 S1 C2 O1 179.1(3) . . . . ?
C3 S1 C2 S2 -1.5(2) . . . . ?
C4 S2 C2 O1 179.9(3) . . . . ?
C4 S2 C2 S1 0.5(2) . . . . ?
C2 S1 C3 C5 -177.6(3) . . . 3_666 ?
C2 S1 C3 C4 2.4(3) . . . . ?
C5 C3 C4 C5 -1.0(5) 3_666 . . . ?
S1 C3 C4 C5 178.9(2) . . . . ?
C5 C3 C4 S2 177.6(2) 3_666 . . . ?
S1 C3 C4 S2 -2.5(3) . . . . ?
C2 S2 C4 C5 179.7(3) . . . . ?
C2 S2 C4 C3 1.2(3) . . . . ?
C3 C4 C5 C3 1.0(5) . . . 3_666 ?
S2 C4 C5 C3 -177.5(2) . . . 3_666 ?
